data_1569175
loop_
_publ_author_name
'Kelani, Monsuru T.'
'Muller, Alfred'
'Lammertsma, Koop'

_publ_section_title
;
 (2,2&#x2032;-Bipyridyl)(\h6-p-cymene)iodidoruthenium(II)
 hexafluoridophosphate
;
_journal_coeditor_code ZL4053
_journal_issue 5
_journal_name_full IUCrData
_journal_paper_doi 10.1107/S2414314623003929
_journal_volume 8
_journal_year 2023
_chemical_formula_iupac '[Ru I (C10 H14) (C10 H8 N2)] P F6'
_chemical_formula_moiety 'C20 H22 F6 I N2 P Ru +, F6 P -'
_chemical_formula_sum 'C20 H22 F6 I N2 P Ru'
_chemical_formula_weight 663.33
_chemical_name_systematic
;
(2,2'-Bipyridyl)(\h^6^-<i>p</i>-cymene)iodidoruthenium(II)
hexafluoridophosphate
;
_space_group_IT_number 2
_space_group_name_Hall '-P 1'
_space_group_name_H-M_alt 'P -1'
_symmetry_cell_setting triclinic
_symmetry_space_group_name_Hall '-P 1'
_symmetry_space_group_name_H-M 'P -1'
_atom_sites_solution_hydrogens geom
_audit_creation_method 'WinGX routine CIF_UPDATE'
_cell_angle_alpha 86.046(2)
_cell_angle_beta 82.838(2)
_cell_angle_gamma 88.953(2)
_cell_formula_units_Z 2
_cell_length_a 9.3020(8)
_cell_length_b 10.4068(9)
_cell_length_c 12.0732(11)
_cell_measurement_reflns_used 6634
_cell_measurement_temperature 293(2)
_cell_measurement_theta_max 20.93
_cell_measurement_theta_min 2.21
_cell_volume 1156.80(18)
_computing_cell_refinement
;
SAINT (Bruker, 2012)
;
_computing_data_collection
;
APEX2 (Bruker, 2012)
;
_computing_data_reduction
;
SAINT (Bruker, 2012)
;
_computing_molecular_graphics
;
DIAMOND (Brandenburg, 2006), Mercury (Macrae <i>et al.</i>,
2020)
;
_computing_publication_material
;
WinGX publication routines (Farrugia, 2012) and publCIF (Westrip,
2010)
;
_computing_structure_refinement
;
<i>SHELXL</i> (Sheldrick, 2015b)
;
_computing_structure_solution
;
<i>SHELXT</i> (Sheldrick, 2015a)
;
_diffrn_ambient_temperature 293(2)
_diffrn_detector_area_resol_mean 8.4
_diffrn_measured_fraction_theta_full 1
_diffrn_measured_fraction_theta_max 0.996
_diffrn_measurement_device_type 'Bruker APEX DUO'
_diffrn_measurement_method '\f and \w scans'
_diffrn_radiation_monochromator triumph
_diffrn_radiation_type MoK\a
_diffrn_radiation_wavelength 0.71073
_diffrn_reflns_av_R_equivalents 0.0601
_diffrn_reflns_av_unetI/netI 0.0330
_diffrn_reflns_limit_h_max 11
_diffrn_reflns_limit_h_min -11
_diffrn_reflns_limit_k_max 12
_diffrn_reflns_limit_k_min -12
_diffrn_reflns_limit_l_max 15
_diffrn_reflns_limit_l_min -15
_diffrn_reflns_number 41246
_diffrn_reflns_theta_full 25.242
_diffrn_reflns_theta_max 26.355
_diffrn_reflns_theta_min 1.962
_diffrn_source sealed-tube
_exptl_absorpt_coefficient_mu 2.139
_exptl_absorpt_correction_T_max 0.7463
_exptl_absorpt_correction_T_min 0.6569
_exptl_absorpt_correction_type multi-scan
_exptl_absorpt_process_details
;
(SADABS; Krause <i>et al.</i>,  2015)
;
_exptl_crystal_colour orange
_exptl_crystal_density_diffrn 1.904
_exptl_crystal_description block
_exptl_crystal_F_000 644
_exptl_crystal_size_max 0.393
_exptl_crystal_size_mid 0.237
_exptl_crystal_size_min 0.084
_refine_diff_density_max 0.509
_refine_diff_density_min -0.666
_refine_ls_extinction_coef 0.0017(3)
_refine_ls_extinction_method
;
SHELXL (Sheldrick 2015b)
;
_refine_ls_goodness_of_fit_ref 1.05
_refine_ls_hydrogen_treatment constr
_refine_ls_matrix_type full
_refine_ls_number_parameters 345
_refine_ls_number_reflns 4700
_refine_ls_number_restraints 312
_refine_ls_restrained_S_all 1.091
_refine_ls_R_factor_all 0.048
_refine_ls_R_factor_gt 0.032
_refine_ls_shift/su_max 0.003
_refine_ls_shift/su_mean 0
_refine_ls_structure_factor_coef Fsqd
_refine_ls_weighting_details 'w=1/[\s^2^(Fo^2^)+(0.0331P)^2^+0.7508P] where P=(Fo^2^+2Fc^2^)/3'
_refine_ls_weighting_scheme calc
_refine_ls_wR_factor_ref 0.0766
_reflns_number_gt 3595
_reflns_number_total 4700
_reflns_threshold_expression 'I > 2\s(I)'
_cod_data_source_file zl4053.cif
_cod_data_source_block I
_cod_database_code 1569175

loop_
_symmetry_equiv_pos_as_xyz
'x, y, z'
'-x, -y, -z'

loop_
_atom_site_type_symbol
_atom_site_label
_atom_site_fract_x
_atom_site_fract_y
_atom_site_fract_z
_atom_site_U_iso_or_equiv
_atom_site_adp_type
_atom_site_calc_flag
_atom_site_occupancy
_atom_site_disorder_assembly
_atom_site_disorder_group
C C1 0.5308(5) 0.5045(4) 0.7571(4) 0.0556(11) Uani d 1 . .
H H1 0.612928 0.518554 0.791235 0.067 Uiso calc 1 . .
C C2 0.4614(6) 0.6082(5) 0.7105(5) 0.0696(14) Uani d 1 . .
H H2 0.495887 0.69116 0.712664 0.084 Uiso calc 1 . .
C C3 0.3415(6) 0.5875(5) 0.6610(5) 0.0762(16) Uani d 1 . .
H H3 0.293969 0.656742 0.628153 0.091 Uiso calc 1 . .
C C4 0.2900(5) 0.4654(5) 0.6593(4) 0.0641(13) Uani d 1 . .
H H4 0.207618 0.450972 0.62566 0.077 Uiso calc 1 . .
C C5 0.3623(4) 0.3646(4) 0.7081(3) 0.0440(10) Uani d 1 . .
C C6 0.3159(4) 0.2297(4) 0.7163(3) 0.0426(9) Uani d 1 . .
C C7 0.1884(5) 0.1895(5) 0.6822(4) 0.0543(11) Uani d 1 . .
H H7 0.127532 0.248857 0.649623 0.065 Uiso calc 1 . .
C C8 0.1521(5) 0.0614(5) 0.6966(4) 0.0609(13) Uani d 1 . .
H H8 0.068448 0.032409 0.671865 0.073 Uiso calc 1 . .
C C9 0.2417(5) -0.0223(5) 0.7483(4) 0.0570(12) Uani d 1 . .
H H9 0.217738 -0.108896 0.76106 0.068 Uiso calc 1 . .
C C10 0.3674(5) 0.0218(4) 0.7812(4) 0.0507(11) Uani d 1 . .
H H10 0.427666 -0.036311 0.81581 0.061 Uiso calc 1 . .
C C11 0.6930(6) 0.0835(6) 0.5697(4) 0.0772(16) Uani d 1 . .
H H11A 0.667182 -0.005738 0.58185 0.116 Uiso calc 1 . .
H H11B 0.611672 0.132782 0.547809 0.116 Uiso calc 1 . .
H H11C 0.773164 0.093052 0.511529 0.116 Uiso calc 1 . .
C C12 0.7349(5) 0.1308(4) 0.6755(4) 0.0497(11) Uani d 1 . .
C C13 0.7263(4) 0.0484(4) 0.7755(4) 0.0500(11) Uani d 1 . .
H H13 0.698556 -0.036743 0.773799 0.06 Uiso calc 1 . .
C C14 0.7587(4) 0.0931(4) 0.8761(4) 0.0456(10) Uani d 1 . .
H H14 0.750075 0.037772 0.940359 0.055 Uiso calc 1 . .
C C15 0.8048(4) 0.2219(4) 0.8814(4) 0.0438(10) Uani d 1 . .
C C16 0.8137(4) 0.3028(4) 0.7834(4) 0.0478(10) Uani d 1 . .
H H16 0.843753 0.387401 0.784432 0.057 Uiso calc 1 . .
C C17 0.7776(4) 0.2574(4) 0.6824(4) 0.0504(11) Uani d 1 . .
H H17 0.782498 0.313787 0.618903 0.06 Uiso calc 1 . .
C C18 0.8431(5) 0.2662(5) 0.9902(4) 0.0560(12) Uani d 1 . .
H H18 0.781336 0.219394 1.050876 0.067 Uiso calc 1 . .
C C19 0.9994(6) 0.2249(7) 1.0001(5) 0.098(2) Uani d 1 . .
H H19A 1.026884 0.251901 1.068903 0.147 Uiso calc 1 . .
H H19B 1.007533 0.132815 0.999577 0.147 Uiso calc 1 . .
H H19C 1.062047 0.263844 0.938218 0.147 Uiso calc 1 . .
C C20 0.8194(6) 0.4082(5) 1.0047(5) 0.0799(16) Uani d 1 . .
H H20A 0.846272 0.42838 1.075707 0.12 Uiso calc 1 . .
H H20B 0.877795 0.456942 0.945822 0.12 Uiso calc 1 . .
H H20C 0.719064 0.429642 1.001801 0.12 Uiso calc 1 . .
P P1A 1.0857(7) 0.2942(8) 0.3645(6) 0.0509(15) Uani d 0.650(8) A 1
F F1A 0.9648(8) 0.2426(9) 0.3031(6) 0.123(3) Uani d 0.650(8) A 1
F F2A 0.9658(11) 0.3420(10) 0.4545(9) 0.131(4) Uani d 0.650(8) A 1
F F3A 1.2007(9) 0.3421(12) 0.4310(6) 0.143(4) Uani d 0.650(8) A 1
F F4A 1.2077(10) 0.2504(10) 0.2745(8) 0.137(4) Uani d 0.650(8) A 1
F F5A 1.0855(11) 0.1606(6) 0.4316(8) 0.159(4) Uani d 0.650(8) A 1
F F6A 1.0734(12) 0.4250(7) 0.3012(9) 0.148(4) Uani d 0.650(8) A 1
P P1B 1.0955(16) 0.2986(17) 0.3578(12) 0.069(4) Uani d 0.350(8) A 2
F F1B 0.992(2) 0.373(2) 0.2882(14) 0.146(6) Uani d 0.350(8) A 2
F F2B 1.1987(17) 0.3187(18) 0.2475(11) 0.101(5) Uani d 0.350(8) A 2
F F3B 1.2132(17) 0.2278(16) 0.4181(13) 0.127(5) Uani d 0.350(8) A 2
F F4B 0.994(2) 0.283(2) 0.4678(17) 0.129(6) Uani d 0.350(8) A 2
F F5B 1.1733(19) 0.4249(12) 0.3872(13) 0.110(5) Uani d 0.350(8) A 2
F F6B 1.060(2) 0.1721(12) 0.3120(14) 0.125(5) Uani d 0.350(8) A 2
I I 0.43771(3) 0.24106(3) 1.01101(2) 0.05001(11) Uani d 1 . .
N N1 0.4841(3) 0.3832(3) 0.7551(3) 0.0407(8) Uani d 1 . .
N N2 0.4055(3) 0.1461(3) 0.7650(3) 0.0396(7) Uani d 1 . .
Ru Ru 0.59395(3) 0.22026(3) 0.80932(3) 0.03486(10) Uani d 1 . .

loop_
_atom_site_aniso_label
_atom_site_aniso_U_11
_atom_site_aniso_U_22
_atom_site_aniso_U_33
_atom_site_aniso_U_12
_atom_site_aniso_U_13
_atom_site_aniso_U_23
C1 0.052(3) 0.041(3) 0.074(3) 0.000(2) -0.013(2) -0.001(2)
C2 0.071(4) 0.040(3) 0.097(4) 0.007(2) -0.013(3) 0.003(3)
C3 0.079(4) 0.050(3) 0.102(4) 0.013(3) -0.029(3) 0.010(3)
C4 0.061(3) 0.059(3) 0.075(3) 0.009(2) -0.023(3) 0.000(3)
C5 0.037(2) 0.044(2) 0.052(2) 0.0039(18) -0.0120(19) -0.0007(19)
C6 0.040(2) 0.045(2) 0.042(2) -0.0011(19) -0.0029(18) -0.0044(18)
C7 0.046(3) 0.068(3) 0.052(3) -0.002(2) -0.016(2) -0.006(2)
C8 0.049(3) 0.072(3) 0.065(3) -0.021(2) -0.011(2) -0.017(3)
C9 0.059(3) 0.057(3) 0.057(3) -0.019(2) -0.009(2) -0.009(2)
C10 0.055(3) 0.045(3) 0.053(3) -0.010(2) -0.010(2) 0.000(2)
C11 0.090(4) 0.092(4) 0.051(3) 0.016(3) -0.006(3) -0.026(3)
C12 0.044(2) 0.057(3) 0.046(2) 0.007(2) 0.0045(19) -0.008(2)
C13 0.043(2) 0.038(2) 0.067(3) 0.0080(19) -0.001(2) -0.006(2)
C14 0.040(2) 0.045(2) 0.051(3) 0.0042(19) -0.0067(19) 0.0052(19)
C15 0.028(2) 0.051(3) 0.052(2) -0.0037(18) -0.0063(18) 0.002(2)
C16 0.031(2) 0.049(3) 0.062(3) -0.0072(18) -0.0017(19) 0.004(2)
C17 0.041(2) 0.059(3) 0.047(3) 0.000(2) 0.0058(19) 0.006(2)
C18 0.046(3) 0.068(3) 0.056(3) -0.010(2) -0.015(2) -0.004(2)
C19 0.060(4) 0.146(6) 0.097(5) 0.009(4) -0.039(3) -0.028(4)
C20 0.080(4) 0.079(4) 0.085(4) -0.025(3) -0.013(3) -0.023(3)
P1A 0.051(2) 0.051(3) 0.050(3) -0.004(2) -0.006(2) -0.004(2)
F1A 0.100(5) 0.145(7) 0.135(5) -0.058(5) -0.045(4) -0.017(5)
F2A 0.117(6) 0.130(8) 0.130(7) 0.020(5) 0.055(5) -0.023(6)
F3A 0.135(6) 0.198(11) 0.109(6) -0.061(8) -0.051(5) -0.018(7)
F4A 0.124(6) 0.134(8) 0.143(8) 0.024(6) 0.043(5) -0.050(6)
F5A 0.189(8) 0.093(5) 0.197(8) -0.001(5) -0.067(7) 0.059(5)
F6A 0.178(9) 0.078(5) 0.181(8) -0.046(5) -0.031(7) 0.069(5)
P1B 0.075(6) 0.061(6) 0.066(6) -0.010(5) 0.014(5) -0.010(5)
F1B 0.115(11) 0.180(14) 0.146(10) 0.071(10) -0.043(9) -0.008(11)
F2B 0.099(9) 0.131(12) 0.073(7) -0.066(9) 0.008(6) -0.010(7)
F3B 0.122(10) 0.106(9) 0.159(11) 0.026(9) -0.056(8) 0.023(9)
F4B 0.114(10) 0.154(15) 0.095(8) 0.013(10) 0.062(8) 0.032(10)
F5B 0.150(11) 0.070(7) 0.109(10) -0.033(7) 0.008(9) -0.030(7)
F6B 0.148(11) 0.061(7) 0.174(11) -0.033(7) -0.021(10) -0.039(7)
I 0.04595(18) 0.0559(2) 0.04652(18) -0.00287(13) 0.00127(13) -0.00340(13)
N1 0.0388(19) 0.0358(18) 0.0468(19) -0.0039(14) -0.0044(15) 0.0014(15)
N2 0.0384(18) 0.0385(18) 0.0416(18) -0.0042(15) -0.0047(14) -0.0004(14)
Ru 0.03218(18) 0.03300(18) 0.03900(19) -0.00260(13) -0.00394(13) 0.00021(13)

loop_
_atom_type_symbol
_atom_type_description
_atom_type_scat_dispersion_real
_atom_type_scat_dispersion_imag
_atom_type_scat_source
C C 0.0033 0.0016 'International Tables Vol C Tables 4.2.6.8 and 6.1.1.4'
F F 0.0171 0.0103 'International Tables Vol C Tables 4.2.6.8 and 6.1.1.4'
I I -0.4742 1.8119 'International Tables Vol C Tables 4.2.6.8 and 6.1.1.4'
N N 0.0061 0.0033 'International Tables Vol C Tables 4.2.6.8 and 6.1.1.4'
P P 0.1023 0.0942 'International Tables Vol C Tables 4.2.6.8 and 6.1.1.4'
Ru Ru -1.2594 0.8363 'International Tables Vol C Tables 4.2.6.8 and 6.1.1.4'
H H 0 0 'International Tables Vol C Tables 4.2.6.8 and 6.1.1.4'

loop_
_geom_angle_atom_site_label_1
_geom_angle_atom_site_label_2
_geom_angle_atom_site_label_3
_geom_angle_site_symmetry_1
_geom_angle_site_symmetry_3
_geom_angle
_geom_angle_publ_flag
N1 C1 C2 . . 122.2(4) ?
N1 C1 H1 . . 118.9 ?
C2 C1 H1 . . 118.9 ?
C3 C2 C1 . . 118.8(5) ?
C3 C2 H2 . . 120.6 ?
C1 C2 H2 . . 120.6 ?
C2 C3 C4 . . 120.4(5) ?
C2 C3 H3 . . 119.8 ?
C4 C3 H3 . . 119.8 ?
C3 C4 C5 . . 118.8(5) ?
C3 C4 H4 . . 120.6 ?
C5 C4 H4 . . 120.6 ?
N1 C5 C4 . . 121.6(4) ?
N1 C5 C6 . . 113.9(3) ?
C4 C5 C6 . . 124.5(4) ?
N2 C6 C7 . . 121.5(4) ?
N2 C6 C5 . . 114.4(3) ?
C7 C6 C5 . . 124.0(4) ?
C8 C7 C6 . . 119.7(4) ?
C8 C7 H7 . . 120.2 ?
C6 C7 H7 . . 120.2 ?
C9 C8 C7 . . 118.5(4) ?
C9 C8 H8 . . 120.7 ?
C7 C8 H8 . . 120.7 ?
C8 C9 C10 . . 119.9(4) ?
C8 C9 H9 . . 120 ?
C10 C9 H9 . . 120 ?
N2 C10 C9 . . 122.0(4) ?
N2 C10 H10 . . 119 ?
C9 C10 H10 . . 119 ?
C12 C11 H11A . . 109.5 ?
C12 C11 H11B . . 109.5 ?
H11A C11 H11B . . 109.5 ?
C12 C11 H11C . . 109.5 ?
H11A C11 H11C . . 109.5 ?
H11B C11 H11C . . 109.5 ?
C17 C12 C13 . . 117.1(4) ?
C17 C12 C11 . . 122.1(4) ?
C13 C12 C11 . . 120.8(4) ?
C14 C13 C12 . . 121.3(4) ?
C14 C13 H13 . . 119.3 ?
C12 C13 H13 . . 119.3 ?
C13 C14 C15 . . 121.0(4) ?
C13 C14 H14 . . 119.5 ?
C15 C14 H14 . . 119.5 ?
C16 C15 C14 . . 117.8(4) ?
C16 C15 C18 . . 122.4(4) ?
C14 C15 C18 . . 119.8(4) ?
C15 C16 C17 . . 120.8(4) ?
C15 C16 H16 . . 119.6 ?
C17 C16 H16 . . 119.6 ?
C12 C17 C16 . . 122.0(4) ?
C12 C17 H17 . . 119 ?
C16 C17 H17 . . 119 ?
C15 C18 C20 . . 114.7(4) ?
C15 C18 C19 . . 107.6(4) ?
C20 C18 C19 . . 111.9(4) ?
C15 C18 H18 . . 107.4 ?
C20 C18 H18 . . 107.4 ?
C19 C18 H18 . . 107.4 ?
C18 C19 H19A . . 109.5 ?
C18 C19 H19B . . 109.5 ?
H19A C19 H19B . . 109.5 ?
C18 C19 H19C . . 109.5 ?
H19A C19 H19C . . 109.5 ?
H19B C19 H19C . . 109.5 ?
C18 C20 H20A . . 109.5 ?
C18 C20 H20B . . 109.5 ?
H20A C20 H20B . . 109.5 ?
C18 C20 H20C . . 109.5 ?
H20A C20 H20C . . 109.5 ?
H20B C20 H20C . . 109.5 ?
F6A P1A F3A . . 92.4(6) ?
F6A P1A F1A . . 89.7(5) ?
F3A P1A F1A . . 176.9(6) ?
F6A P1A F4A . . 91.5(7) ?
F3A P1A F4A . . 89.5(5) ?
F1A P1A F4A . . 92.8(6) ?
F6A P1A F2A . . 87.3(7) ?
F3A P1A F2A . . 89.4(6) ?
F1A P1A F2A . . 88.4(6) ?
F4A P1A F2A . . 178.3(8) ?
F6A P1A F5A . . 175.6(7) ?
F3A P1A F5A . . 90.3(5) ?
F1A P1A F5A . . 87.5(6) ?
F4A P1A F5A . . 92.0(7) ?
F2A P1A F5A . . 89.3(6) ?
F6B P1B F1B . . 91.8(13) ?
F6B P1B F4B . . 97.1(14) ?
F1B P1B F4B . . 98.2(13) ?
F6B P1B F3B . . 89.1(13) ?
F1B P1B F3B . . 173.7(16) ?
F4B P1B F3B . . 87.9(12) ?
F6B P1B F2B . . 84.6(11) ?
F1B P1B F2B . . 81.6(12) ?
F4B P1B F2B . . 178.3(18) ?
F3B P1B F2B . . 92.3(11) ?
F6B P1B F5B . . 164.9(14) ?
F1B P1B F5B . . 93.7(14) ?
F4B P1B F5B . . 96.1(14) ?
F3B P1B F5B . . 83.9(11) ?
F2B P1B F5B . . 82.3(11) ?
C1 N1 C5 . . 118.2(4) ?
C1 N1 Ru . . 124.5(3) ?
C5 N1 Ru . . 117.1(3) ?
C10 N2 C6 . . 118.4(4) ?
C10 N2 Ru . . 124.6(3) ?
C6 N2 Ru . . 117.1(3) ?
N2 Ru N1 . . 76.86(12) ?
N2 Ru I . . 84.69(9) ?
N1 Ru I . . 86.99(9) ?

loop_
_geom_bond_atom_site_label_1
_geom_bond_atom_site_label_2
_geom_bond_site_symmetry_2
_geom_bond_distance
_geom_bond_publ_flag
C1 N1 . 1.346(5) ?
C1 C2 . 1.371(6) ?
C1 H1 . 0.93 ?
C2 C3 . 1.356(7) ?
C2 H2 . 0.93 ?
C3 C4 . 1.368(7) ?
C3 H3 . 0.93 ?
C4 C5 . 1.374(6) ?
C4 H4 . 0.93 ?
C5 N1 . 1.352(5) ?
C5 C6 . 1.470(5) ?
C6 N2 . 1.350(5) ?
C6 C7 . 1.384(6) ?
C7 C8 . 1.375(6) ?
C7 H7 . 0.93 ?
C8 C9 . 1.368(7) ?
C8 H8 . 0.93 ?
C9 C10 . 1.378(6) ?
C9 H9 . 0.93 ?
C10 N2 . 1.343(5) ?
C10 H10 . 0.93 ?
C11 C12 . 1.499(6) ?
C11 H11A . 0.96 ?
C11 H11B . 0.96 ?
C11 H11C . 0.96 ?
C12 C17 . 1.394(6) ?
C12 C13 . 1.426(6) ?
C13 C14 . 1.398(6) ?
C13 H13 . 0.93 ?
C14 C15 . 1.423(6) ?
C14 H14 . 0.93 ?
C15 C16 . 1.399(6) ?
C15 C18 . 1.507(6) ?
C16 C17 . 1.417(6) ?
C16 H16 . 0.93 ?
C17 H17 . 0.93 ?
C18 C20 . 1.509(7) ?
C18 C19 . 1.525(7) ?
C18 H18 . 0.98 ?
C19 H19A . 0.96 ?
C19 H19B . 0.96 ?
C19 H19C . 0.96 ?
C20 H20A . 0.96 ?
C20 H20B . 0.96 ?
C20 H20C . 0.96 ?
P1A F6A . 1.524(8) ?
P1A F3A . 1.525(8) ?
P1A F1A . 1.546(8) ?
P1A F4A . 1.555(8) ?
P1A F2A . 1.557(10) ?
P1A F5A . 1.560(8) ?
P1B F6B . 1.52(2) ?
P1B F1B . 1.523(12) ?
P1B F4B . 1.53(2) ?
P1B F3B . 1.538(12) ?
P1B F2B . 1.546(13) ?
P1B F5B . 1.59(2) ?
I Ru . 2.6958(5) ?
N1 Ru . 2.073(3) ?
N2 Ru . 2.072(3) ?

loop_
_geom_hbond_atom_site_label_D
_geom_hbond_atom_site_label_H
_geom_hbond_atom_site_label_A
_geom_hbond_site_symmetry_A
_geom_hbond_distance_DH
_geom_hbond_distance_HA
_geom_hbond_distance_DA
_geom_hbond_angle_DHA
_geom_hbond_publ_flag
C1 H1 F2B 2_766 0.93 2.44 3.136(13) 131.7 yes
C7 H7 F4B 1_455 0.93 2.65 3.41(2) 139.5 yes
C9 H9 F1A 2_656 0.93 2.45 3.159(7) 133.6 yes
C10 H10 I 2_657 0.93 3.23 4.131(5) 164.3 yes

loop_
_geom_torsion_atom_site_label_1
_geom_torsion_atom_site_label_2
_geom_torsion_atom_site_label_3
_geom_torsion_atom_site_label_4
_geom_torsion_site_symmetry_1
_geom_torsion_site_symmetry_2
_geom_torsion_site_symmetry_3
_geom_torsion_site_symmetry_4
_geom_torsion
_geom_torsion_publ_flag
N1 C1 C2 C3 . . . . 0.2(8) ?
C1 C2 C3 C4 . . . . 0.9(9) ?
C2 C3 C4 C5 . . . . -0.2(8) ?
C3 C4 C5 N1 . . . . -1.5(7) ?
C3 C4 C5 C6 . . . . 177.4(5) ?
N1 C5 C6 N2 . . . . -2.7(5) ?
C4 C5 C6 N2 . . . . 178.3(4) ?
N1 C5 C6 C7 . . . . 174.6(4) ?
C4 C5 C6 C7 . . . . -4.4(7) ?
N2 C6 C7 C8 . . . . -0.8(6) ?
C5 C6 C7 C8 . . . . -177.9(4) ?
C6 C7 C8 C9 . . . . 2.2(7) ?
C7 C8 C9 C10 . . . . -2.0(7) ?
C8 C9 C10 N2 . . . . 0.4(7) ?
C17 C12 C13 C14 . . . . 0.3(6) ?
C11 C12 C13 C14 . . . . -177.0(4) ?
C12 C13 C14 C15 . . . . -1.5(6) ?
C13 C14 C15 C16 . . . . 1.2(6) ?
C13 C14 C15 C18 . . . . -178.2(4) ?
C14 C15 C16 C17 . . . . 0.2(6) ?
C18 C15 C16 C17 . . . . 179.6(4) ?
C13 C12 C17 C16 . . . . 1.1(6) ?
C11 C12 C17 C16 . . . . 178.4(4) ?
C15 C16 C17 C12 . . . . -1.4(6) ?
C16 C15 C18 C20 . . . . 29.0(6) ?
C14 C15 C18 C20 . . . . -151.5(4) ?
C16 C15 C18 C19 . . . . -96.3(5) ?
C14 C15 C18 C19 . . . . 83.2(5) ?
C2 C1 N1 C5 . . . . -1.9(7) ?
C2 C1 N1 Ru . . . . 173.6(4) ?
C4 C5 N1 C1 . . . . 2.5(6) ?
C6 C5 N1 C1 . . . . -176.5(4) ?
C4 C5 N1 Ru . . . . -173.2(3) ?
C6 C5 N1 Ru . . . . 7.7(4) ?
C9 C10 N2 C6 . . . . 1.0(6) ?
C9 C10 N2 Ru . . . . -178.9(3) ?
C7 C6 N2 C10 . . . . -0.8(6) ?
C5 C6 N2 C10 . . . . 176.5(4) ?
C7 C6 N2 Ru . . . . 179.1(3) ?
C5 C6 N2 Ru . . . . -3.5(4) ?
